data_1561249
loop_
_publ_author_name
'Sen, Abhijit'
'Roy, Soumyabrata'
'Peter, Sebastian C.'
'Paul, Arpita'
'Waghmare, Umesh V.'
'Sundaresan, A.'

_publ_section_title
;
 Order-disorder structural phase transition and magnetocaloric effect in
 organic-inorganic halide hybrid (C2H5NH3)2CoCl4
;
_journal_name_full 'Journal of Solid State Chemistry'
_journal_page_first 431
_journal_page_last 440
_journal_paper_doi 10.1016/j.jssc.2017.10.036
_journal_volume 258
_journal_year 2018
_chemical_formula_moiety 'Cl4 Co, 2(C2 H8 N)'
_chemical_formula_sum 'C4 H16 Cl4 Co N2'
_chemical_formula_weight 292.92
_space_group_crystal_system orthorhombic
_space_group_IT_number 19
_space_group_name_Hall 'P 2ac 2ab'
_space_group_name_H-M_alt 'P 21 21 21'
_atom_sites_solution_hydrogens geom
_cell_angle_alpha 90
_cell_angle_beta 90
_cell_angle_gamma 90
_cell_formula_units_Z 4
_cell_length_a 7.6216(12)
_cell_length_b 9.6734(15)
_cell_length_c 16.831(3)
_cell_measurement_reflns_used 7116
_cell_measurement_temperature 100
_cell_measurement_theta_max 28.305
_cell_measurement_theta_min 2.420
_cell_volume 1240.9(4)
_computing_cell_refinement 'SAINT v8.34A (Bruker, 2013)'
_computing_data_reduction 'SAINT v8.34A (Bruker, 2013)'
_computing_molecular_graphics 'Olex2 (Dolomanov et al., 2009)'
_computing_publication_material 'Olex2 (Dolomanov et al., 2009)'
_computing_structure_refinement 'ShelXL (Sheldrick, 2015)'
_diffrn_ambient_temperature 100.0
_diffrn_measured_fraction_theta_full 0.994
_diffrn_measured_fraction_theta_max 0.993
_diffrn_measurement_device_type 'Bruker D8 Venture'
_diffrn_radiation_type MoK\a
_diffrn_radiation_wavelength 0.71073
_diffrn_reflns_av_R_equivalents 0.0491
_diffrn_reflns_av_unetI/netI 0.0585
_diffrn_reflns_Laue_measured_fraction_full 0.994
_diffrn_reflns_Laue_measured_fraction_max 0.993
_diffrn_reflns_limit_h_max 8
_diffrn_reflns_limit_h_min -10
_diffrn_reflns_limit_k_max 12
_diffrn_reflns_limit_k_min -12
_diffrn_reflns_limit_l_max 22
_diffrn_reflns_limit_l_min -22
_diffrn_reflns_number 9301
_diffrn_reflns_point_group_measured_fraction_full 0.991
_diffrn_reflns_point_group_measured_fraction_max 0.989
_diffrn_reflns_theta_full 26.000
_diffrn_reflns_theta_max 28.308
_diffrn_reflns_theta_min 2.420
_exptl_absorpt_coefficient_mu 2.198
_exptl_absorpt_correction_T_max 0.7457
_exptl_absorpt_correction_T_min 0.5201
_exptl_absorpt_correction_type multi-scan
_exptl_absorpt_process_details
'SADABS-2014/5 (Bruker,2014/5) was used for absorption correction. wR2(int) was 0.0895 before and 0.0674 after correction. The Ratio of minimum to maximum transmission is 0.6975. The \l/2 correction factor is Not present.'
_exptl_crystal_colour 'clear dark blue'
_exptl_crystal_colour_lustre clear
_exptl_crystal_colour_modifier dark
_exptl_crystal_colour_primary blue
_exptl_crystal_density_diffrn 1.568
_exptl_crystal_description plate
_exptl_crystal_F_000 596
_exptl_crystal_size_max 0.2
_exptl_crystal_size_mid 0.16
_exptl_crystal_size_min 0.06
_refine_diff_density_max 0.530
_refine_diff_density_min -0.560
_refine_diff_density_rms 0.165
_refine_ls_abs_structure_details
;
 Flack x determined using 1039 quotients [(I+)-(I-)]/[(I+)+(I-)]
 (Parsons, Flack and Wagner, Acta Cryst. B69 (2013) 249-259).
;
_refine_ls_abs_structure_Flack 0.169(15)
_refine_ls_extinction_coef .
_refine_ls_extinction_method none
_refine_ls_goodness_of_fit_ref 1.141
_refine_ls_hydrogen_treatment constr
_refine_ls_matrix_type full
_refine_ls_number_parameters 102
_refine_ls_number_reflns 3042
_refine_ls_number_restraints 0
_refine_ls_restrained_S_all 1.141
_refine_ls_R_factor_all 0.0494
_refine_ls_R_factor_gt 0.0415
_refine_ls_shift/su_max 0.000
_refine_ls_shift/su_mean 0.000
_refine_ls_structure_factor_coef Fsqd
_refine_ls_weighting_details 'w=1/[\s^2^(Fo^2^)+(0.0272P)^2^+1.4695P] where P=(Fo^2^+2Fc^2^)/3'
_refine_ls_weighting_scheme calc
_refine_ls_wR_factor_gt 0.0894
_refine_ls_wR_factor_ref 0.0922
_reflns_Friedel_coverage 0.719
_reflns_Friedel_fraction_full 0.986
_reflns_Friedel_fraction_max 0.983
_reflns_number_gt 2765
_reflns_number_total 3042
_reflns_threshold_expression 'I > 2\s(I)'
_cod_data_source_file 100K.cif
_cod_data_source_block 100K
_cod_original_cell_volume 1240.9(3)
_cod_database_code 1561249
_shelx_space_group_comment
;
The symmetry employed for this shelxl refinement is uniquely defined
by the following loop, which should always be used as a source of
symmetry information in preference to the above space-group names.
They are only intended as comments.
;
_olex2_refinement_description
;
1. Fixed Uiso
 At 1.2 times of:
  All C(H,H) groups, All N(H,H,H) groups
 At 1.5 times of:
  All C(H,H,H) groups
2.a Secondary CH2 refined with riding coordinates:
 C2(H2A,H2B), C4(H4A,H4B)
2.b Me refined with riding coordinates:
 C3(H3A,H3B,H3C), C1(H1D,H1E,H1F)
2.c Idealised Me refined as rotating group:
 N1(H1A,H1B,H1C), N2(H2C,H2D,H2E)
;

loop_
_space_group_symop_operation_xyz
'x, y, z'
'-x+1/2, -y, z+1/2'
'-x, y+1/2, -z+1/2'
'x+1/2, -y+1/2, -z'

loop_
_atom_site_label
_atom_site_type_symbol
_atom_site_fract_x
_atom_site_fract_y
_atom_site_fract_z
_atom_site_U_iso_or_equiv
_atom_site_adp_type
_atom_site_occupancy
_atom_site_site_symmetry_order
_atom_site_calc_flag
_atom_site_refinement_flags_posn
_atom_site_refinement_flags_adp
_atom_site_refinement_flags_occupancy
_atom_site_disorder_assembly
_atom_site_disorder_group
Co1 Co 0.44701(9) 0.47376(8) 0.45509(4) 0.01474(17) Uani 1 1 d . . . . .
Cl2 Cl 0.40314(16) 0.52142(14) 0.58609(7) 0.0177(3) Uani 1 1 d . . . . .
Cl1 Cl 0.69274(17) 0.59161(13) 0.41550(8) 0.0179(3) Uani 1 1 d . . . . .
Cl3 Cl 0.50893(18) 0.24717(14) 0.43558(8) 0.0217(3) Uani 1 1 d . . . . .
Cl4 Cl 0.20877(17) 0.55230(14) 0.38849(8) 0.0208(3) Uani 1 1 d . . . . .
N1 N 0.4881(6) 0.8866(5) 0.4408(3) 0.0205(10) Uani 1 1 d . . . . .
H1A H 0.5354 0.8011 0.4339 0.025 Uiso 1 1 calc GR . . . .
H1B H 0.4228 0.8876 0.4861 0.025 Uiso 1 1 calc GR . . . .
H1C H 0.5756 0.9502 0.4447 0.025 Uiso 1 1 calc GR . . . .
N2 N 0.4206(6) 0.1953(5) 0.6245(2) 0.0188(10) Uani 1 1 d . . . . .
H2C H 0.4351 0.2805 0.6026 0.023 Uiso 1 1 calc GR . . . .
H2D H 0.3149 0.1601 0.6096 0.023 Uiso 1 1 calc GR . . . .
H2E H 0.5079 0.1383 0.6075 0.023 Uiso 1 1 calc GR . . . .
C2 C 0.3740(7) 0.9209(6) 0.3715(3) 0.0195(11) Uani 1 1 d . . . . .
H2A H 0.3156 1.0109 0.3808 0.023 Uiso 1 1 calc R . . . .
H2B H 0.2820 0.8494 0.3657 0.023 Uiso 1 1 calc R . . . .
C4 C 0.4273(9) 0.2068(6) 0.7128(3) 0.0241(12) Uani 1 1 d . . . . .
H4A H 0.4175 0.1137 0.7369 0.029 Uiso 1 1 calc R . . . .
H4B H 0.3275 0.2633 0.7319 0.029 Uiso 1 1 calc R . . . .
C3 C 0.5970(9) 0.2727(7) 0.7376(3) 0.0305(15) Uani 1 1 d . . . . .
H3A H 0.6008 0.2800 0.7956 0.046 Uiso 1 1 calc R . . . .
H3B H 0.6954 0.2159 0.7192 0.046 Uiso 1 1 calc R . . . .
H3C H 0.6055 0.3652 0.7142 0.046 Uiso 1 1 calc R . . . .
C1 C 0.4811(8) 0.9284(8) 0.2965(3) 0.0332(16) Uani 1 1 d . . . . .
H1D H 0.4042 0.9510 0.2517 0.050 Uiso 1 1 calc R . . . .
H1E H 0.5710 1.0001 0.3020 0.050 Uiso 1 1 calc R . . . .
H1F H 0.5375 0.8389 0.2870 0.050 Uiso 1 1 calc R . . . .

loop_
_atom_site_aniso_label
_atom_site_aniso_U_11
_atom_site_aniso_U_22
_atom_site_aniso_U_33
_atom_site_aniso_U_23
_atom_site_aniso_U_13
_atom_site_aniso_U_12
Co1 0.0112(3) 0.0141(3) 0.0189(3) -0.0001(3) 0.0011(3) -0.0002(3)
Cl2 0.0156(6) 0.0187(6) 0.0187(5) -0.0019(5) 0.0008(4) 0.0015(5)
Cl1 0.0133(6) 0.0184(6) 0.0219(6) 0.0021(5) 0.0028(5) -0.0011(5)
Cl3 0.0222(7) 0.0148(6) 0.0281(7) -0.0027(5) 0.0053(5) -0.0005(5)
Cl4 0.0159(6) 0.0221(7) 0.0244(6) 0.0031(5) -0.0032(5) -0.0001(5)
N1 0.015(2) 0.022(2) 0.024(2) -0.0012(19) 0.0019(18) 0.0004(18)
N2 0.018(2) 0.017(2) 0.021(2) -0.0007(18) -0.0030(19) -0.0024(19)
C2 0.012(2) 0.021(3) 0.026(3) -0.002(2) -0.001(2) -0.001(2)
C4 0.029(3) 0.025(3) 0.018(3) 0.000(2) 0.007(2) -0.004(3)
C3 0.034(4) 0.033(4) 0.024(3) -0.007(3) -0.010(3) 0.004(3)
C1 0.023(3) 0.053(5) 0.024(3) 0.005(3) 0.001(2) -0.001(3)

loop_
_atom_type_symbol
_atom_type_description
_atom_type_scat_dispersion_real
_atom_type_scat_dispersion_imag
_atom_type_scat_source
C C 0.0033 0.0016 'International Tables Vol C Tables 4.2.6.8 and 6.1.1.4'
H H 0.0000 0.0000 'International Tables Vol C Tables 4.2.6.8 and 6.1.1.4'
Cl Cl 0.1484 0.1585 'International Tables Vol C Tables 4.2.6.8 and 6.1.1.4'
Co Co 0.3494 0.9721 'International Tables Vol C Tables 4.2.6.8 and 6.1.1.4'
N N 0.0061 0.0033 'International Tables Vol C Tables 4.2.6.8 and 6.1.1.4'

loop_
_geom_angle_atom_site_label_1
_geom_angle_atom_site_label_2
_geom_angle_atom_site_label_3
_geom_angle
_geom_angle_site_symmetry_1
_geom_angle_site_symmetry_3
Cl2 Co1 Cl1 107.50(5) . .
Cl3 Co1 Cl2 111.51(6) . .
Cl3 Co1 Cl1 105.60(5) . .
Cl4 Co1 Cl2 107.07(6) . .
Cl4 Co1 Cl1 110.14(6) . .
Cl4 Co1 Cl3 114.82(6) . .
H1A N1 H1B 109.5 . .
H1A N1 H1C 109.5 . .
H1B N1 H1C 109.5 . .
C2 N1 H1A 109.5 . .
C2 N1 H1B 109.5 . .
C2 N1 H1C 109.5 . .
H2C N2 H2D 109.5 . .
H2C N2 H2E 109.5 . .
H2D N2 H2E 109.5 . .
C4 N2 H2C 109.5 . .
C4 N2 H2D 109.5 . .
C4 N2 H2E 109.5 . .
N1 C2 H2A 109.5 . .
N1 C2 H2B 109.5 . .
N1 C2 C1 110.5(4) . .
H2A C2 H2B 108.1 . .
C1 C2 H2A 109.5 . .
C1 C2 H2B 109.5 . .
N2 C4 H4A 109.7 . .
N2 C4 H4B 109.7 . .
N2 C4 C3 109.7(5) . .
H4A C4 H4B 108.2 . .
C3 C4 H4A 109.7 . .
C3 C4 H4B 109.7 . .
C4 C3 H3A 109.5 . .
C4 C3 H3B 109.5 . .
C4 C3 H3C 109.5 . .
H3A C3 H3B 109.5 . .
H3A C3 H3C 109.5 . .
H3B C3 H3C 109.5 . .
C2 C1 H1D 109.5 . .
C2 C1 H1E 109.5 . .
C2 C1 H1F 109.5 . .
H1D C1 H1E 109.5 . .
H1D C1 H1F 109.5 . .
H1E C1 H1F 109.5 . .

loop_
_geom_bond_atom_site_label_1
_geom_bond_atom_site_label_2
_geom_bond_distance
_geom_bond_site_symmetry_2
Co1 Cl2 2.2772(14) .
Co1 Cl1 2.2916(14) .
Co1 Cl3 2.2660(15) .
Co1 Cl4 2.2651(14) .
N1 H1A 0.9100 .
N1 H1B 0.9100 .
N1 H1C 0.9100 .
N1 C2 1.491(7) .
N2 H2C 0.9100 .
N2 H2D 0.9100 .
N2 H2E 0.9100 .
N2 C4 1.491(7) .
C2 H2A 0.9900 .
C2 H2B 0.9900 .
C2 C1 1.505(8) .
C4 H4A 0.9900 .
C4 H4B 0.9900 .
C4 C3 1.501(9) .
C3 H3A 0.9800 .
C3 H3B 0.9800 .
C3 H3C 0.9800 .
C1 H1D 0.9800 .
C1 H1E 0.9800 .
C1 H1F 0.9800 .
